data_7243629
loop_
_publ_author_name
'Le , Anh T.'
'Tran, Thanh Van Thi'
'Le, Duan T.'
'Gomila, Rosa Maria'
'Frontera, Antonio'
'Zubkov, Fedor Ivanovich'

_publ_section_title
;
 Synthesis, X-ray characterization and theoretical study of all-cis
 1,4:2,3:5,8:6,7-tetraepoxynaphthalenes: on the importance of
 through-space \a-effect
;
_journal_name_full CrystEngComm
_journal_paper_doi 10.1039/D1CE01040A
_journal_year 2021
_chemical_formula_moiety 'C16 H16 O9'
_chemical_formula_sum 'C16 H16 O9'
_chemical_formula_weight 352.29
_space_group_crystal_system monoclinic
_space_group_IT_number 14
_space_group_name_Hall '-P 2yn'
_space_group_name_H-M_alt 'P 1 21/n 1'
_atom_sites_solution_hydrogens geom
_atom_sites_solution_primary difmap
_atom_sites_solution_secondary difmap
_audit_creation_method SHELXL-2014/7
_audit_update_record
;
2021-07-09 deposited with the CCDC.	2021-09-29 downloaded from the CCDC.
;
_cell_angle_alpha 90
_cell_angle_beta 91.59(3)
_cell_angle_gamma 90
_cell_formula_units_Z 4
_cell_length_a 9.4396(19)
_cell_length_b 11.620(2)
_cell_length_c 13.907(3)
_cell_measurement_reflns_used 600
_cell_measurement_temperature 100(2)
_cell_measurement_theta_max 36.0
_cell_measurement_theta_min 3.6
_cell_volume 1524.8(5)
_computing_cell_refinement iMosflm
_computing_data_collection Automar
_computing_data_reduction iMosflm
_computing_molecular_graphics 'Bruker SHELXTL'
_computing_publication_material 'Bruker SHELXTL'
_computing_structure_refinement 'SHELXL-2014/6 (Sheldrick, 2014)'
_computing_structure_solution 'SHELXS-97 (Sheldrick 2008)'
_diffrn_ambient_temperature 100(2)
_diffrn_measured_fraction_theta_full 0.983
_diffrn_measured_fraction_theta_max 0.977
_diffrn_measurement_device_type 'Rayonix SX165 CCD'
_diffrn_measurement_method '/f scan'
_diffrn_radiation_type synchrotron
_diffrn_radiation_wavelength 0.96990
_diffrn_reflns_av_R_equivalents 0.0832
_diffrn_reflns_av_unetI/netI 0.0484
_diffrn_reflns_Laue_measured_fraction_full 0.983
_diffrn_reflns_Laue_measured_fraction_max 0.977
_diffrn_reflns_limit_h_max 12
_diffrn_reflns_limit_h_min -12
_diffrn_reflns_limit_k_max 14
_diffrn_reflns_limit_k_min -14
_diffrn_reflns_limit_l_max 17
_diffrn_reflns_limit_l_min -17
_diffrn_reflns_number 38143
_diffrn_reflns_point_group_measured_fraction_full 0.983
_diffrn_reflns_point_group_measured_fraction_max 0.977
_diffrn_reflns_theta_full 35.587
_diffrn_reflns_theta_max 38.488
_diffrn_reflns_theta_min 3.607
_exptl_absorpt_coefficient_mu 0.277
_exptl_absorpt_correction_T_max 0.960
_exptl_absorpt_correction_T_min 0.930
_exptl_absorpt_correction_type multi-scan
_exptl_absorpt_process_details 'Scala (Evans, 2005)'
_exptl_crystal_colour colourless
_exptl_crystal_density_diffrn 1.535
_exptl_crystal_description prism
_exptl_crystal_F_000 736
_exptl_crystal_size_max 0.20
_exptl_crystal_size_mid 0.15
_exptl_crystal_size_min 0.10
_refine_diff_density_max 0.535
_refine_diff_density_min -0.273
_refine_diff_density_rms 0.069
_refine_ls_extinction_coef 0.019(2)
_refine_ls_extinction_expression Fc^*^=kFc[1+0.001xFc^2^\l^3^/sin(2\q)]^-1/4^
_refine_ls_extinction_method 'SHELXL-2014/7 (Sheldrick 2014'
_refine_ls_goodness_of_fit_ref 1.036
_refine_ls_hydrogen_treatment constr
_refine_ls_matrix_type full
_refine_ls_number_parameters 229
_refine_ls_number_reflns 3290
_refine_ls_number_restraints 0
_refine_ls_restrained_S_all 1.036
_refine_ls_R_factor_all 0.0621
_refine_ls_R_factor_gt 0.0544
_refine_ls_shift/su_max 0.000
_refine_ls_shift/su_mean 0.000
_refine_ls_structure_factor_coef Fsqd
_refine_ls_weighting_details 'w=1/[\s^2^(Fo^2^)+(0.0756P)^2^+1.23P] where P=(Fo^2^+2Fc^2^)/3'
_refine_ls_weighting_scheme calc
_refine_ls_wR_factor_gt 0.1419
_refine_ls_wR_factor_ref 0.1469
_reflns_Friedel_coverage 0.000
_reflns_number_gt 2746
_reflns_number_total 3290
_reflns_threshold_expression 'I > 2\s(I)'
_cod_data_source_file d1ce01040a2.cif
_cod_data_source_block XB6544
_cod_original_cell_volume 1524.9(5)
_cod_original_sg_symbol_H-M 'P 21/n'
_cod_database_code 7243629
_shelx_shelxl_version_number 2014/7
_shelx_space_group_comment
;
The symmetry employed for this shelxl refinement is uniquely defined
by the following loop, which should always be used as a source of
symmetry information in preference to the above space-group names.
They are only intended as comments.
;
_shelx_estimated_absorpt_t_min 0.942
_shelx_estimated_absorpt_t_max 0.970

loop_
_space_group_symop_operation_xyz
'x, y, z'
'-x+1/2, y+1/2, -z+1/2'
'-x, -y, -z'
'x-1/2, -y-1/2, z-1/2'

loop_
_atom_site_label
_atom_site_type_symbol
_atom_site_fract_x
_atom_site_fract_y
_atom_site_fract_z
_atom_site_U_iso_or_equiv
_atom_site_adp_type
_atom_site_occupancy
_atom_site_site_symmetry_order
_atom_site_calc_flag
_atom_site_refinement_flags_posn
_atom_site_refinement_flags_adp
_atom_site_refinement_flags_occupancy
_atom_site_disorder_assembly
_atom_site_disorder_group
C1 C 0.6684(2) 0.31622(18) 0.74444(14) 0.0235(4) Uani 1 1 d . . . . .
H1A H 0.5976 0.3139 0.7956 0.028 Uiso 1 1 calc R U . . .
H1B H 0.7501 0.2680 0.7654 0.028 Uiso 1 1 calc R U . . .
O2 O 0.71463(15) 0.43177(12) 0.73144(9) 0.0238(3) Uani 1 1 d . . . . .
O3 O 0.86526(15) 0.50542(12) 0.42574(9) 0.0222(3) Uani 1 1 d . . . . .
O4 O 0.66184(13) 0.46845(11) 0.52835(9) 0.0175(3) Uani 1 1 d . . . . .
O5 O 0.48636(14) 0.33723(11) 0.61942(9) 0.0186(3) Uani 1 1 d . . . . .
O6 O 0.38573(15) 0.15024(12) 0.66611(10) 0.0239(3) Uani 1 1 d . . . . .
O7 O 0.48652(16) 0.15151(13) 0.36364(10) 0.0274(4) Uani 1 1 d . . . . .
O8 O 0.71975(14) 0.18674(11) 0.35332(9) 0.0206(3) Uani 1 1 d . . . . .
O9 O 0.77793(15) 0.07754(12) 0.53245(10) 0.0235(3) Uani 1 1 d . . . . .
O10 O 0.92901(15) 0.19744(12) 0.61106(11) 0.0248(3) Uani 1 1 d . . . . .
C3 C 0.8256(2) 0.44029(17) 0.66295(13) 0.0211(4) Uani 1 1 d . . . . .
H3A H 0.9082 0.3944 0.6858 0.025 Uiso 1 1 calc R U . . .
H3B H 0.8560 0.5215 0.6578 0.025 Uiso 1 1 calc R U . . .
C3A C 0.7759(2) 0.39721(16) 0.56459(13) 0.0173(4) Uani 1 1 d . . . . .
C4 C 0.8771(2) 0.39923(16) 0.47936(13) 0.0183(4) Uani 1 1 d . . . . .
H4 H 0.9646 0.3507 0.4786 0.022 Uiso 1 1 calc R U . . .
C5 C 0.7796(2) 0.40779(15) 0.39533(13) 0.0180(4) Uani 1 1 d . . . . .
H5 H 0.7978 0.3656 0.3342 0.022 Uiso 1 1 calc R U . . .
C6 C 0.6312(2) 0.40922(15) 0.43969(13) 0.0171(4) Uani 1 1 d . . . . .
H6 H 0.5553 0.4455 0.3982 0.020 Uiso 1 1 calc R U . . .
C6A C 0.5951(2) 0.28415(15) 0.47664(13) 0.0163(4) Uani 1 1 d . . . . .
C7 C 0.4512(2) 0.27792(16) 0.53110(13) 0.0178(4) Uani 1 1 d . . . . .
H7 H 0.3672 0.3094 0.4945 0.021 Uiso 1 1 calc R U . . .
C8 C 0.4341(2) 0.15346(17) 0.56755(14) 0.0208(4) Uani 1 1 d . . . . .
H8 H 0.4181 0.0875 0.5223 0.025 Uiso 1 1 calc R U . . .
C9 C 0.5362(2) 0.14618(16) 0.64964(13) 0.0206(4) Uani 1 1 d . . . . .
H9 H 0.5937 0.0754 0.6628 0.025 Uiso 1 1 calc R U . . .
C9A C 0.6029(2) 0.26735(16) 0.65163(12) 0.0179(4) Uani 1 1 d . . . . .
C9B C 0.7055(2) 0.27465(15) 0.56380(12) 0.0160(4) Uani 1 1 d . . . . .
C10 C 0.5941(2) 0.19782(16) 0.39360(13) 0.0172(4) Uani 1 1 d . . . . .
C11 C 0.7221(2) 0.11410(18) 0.26795(14) 0.0239(4) Uani 1 1 d . . . . .
H11A H 0.6570 0.1454 0.2185 0.036 Uiso 1 1 calc R U . . .
H11B H 0.6926 0.0359 0.2846 0.036 Uiso 1 1 calc R U . . .
H11C H 0.8184 0.1121 0.2434 0.036 Uiso 1 1 calc R U . . .
C12 C 0.8061(2) 0.17178(16) 0.56441(13) 0.0182(4) Uani 1 1 d . . . . .
C13 C 1.0278(2) 0.1024(2) 0.62520(19) 0.0332(5) Uani 1 1 d . . . . .
H13A H 1.0524 0.0705 0.5626 0.050 Uiso 1 1 calc R U . . .
H13B H 0.9837 0.0424 0.6639 0.050 Uiso 1 1 calc R U . . .
H13C H 1.1139 0.1302 0.6587 0.050 Uiso 1 1 calc R U . . .

loop_
_atom_site_aniso_label
_atom_site_aniso_U_11
_atom_site_aniso_U_22
_atom_site_aniso_U_33
_atom_site_aniso_U_23
_atom_site_aniso_U_13
_atom_site_aniso_U_12
C1 0.0298(11) 0.0257(10) 0.0151(8) -0.0003(7) 0.0026(8) -0.0013(8)
O2 0.0290(8) 0.0256(7) 0.0172(7) -0.0037(5) 0.0052(6) -0.0003(6)
O3 0.0266(8) 0.0195(7) 0.0205(7) 0.0031(5) 0.0008(5) -0.0065(5)
O4 0.0203(7) 0.0163(6) 0.0161(6) -0.0013(5) 0.0003(5) 0.0013(5)
O5 0.0208(7) 0.0187(7) 0.0165(6) -0.0014(5) 0.0039(5) 0.0031(5)
O6 0.0239(8) 0.0265(8) 0.0219(7) 0.0025(6) 0.0096(6) -0.0017(6)
O7 0.0242(8) 0.0338(8) 0.0245(7) -0.0099(6) 0.0031(6) -0.0081(6)
O8 0.0218(7) 0.0222(7) 0.0181(6) -0.0058(5) 0.0060(5) -0.0021(5)
O9 0.0266(8) 0.0194(7) 0.0246(7) -0.0031(5) 0.0020(6) 0.0020(6)
O10 0.0188(7) 0.0231(7) 0.0323(8) -0.0007(6) -0.0034(6) 0.0044(6)
C3 0.0244(10) 0.0237(10) 0.0154(8) -0.0031(7) 0.0021(7) -0.0028(8)
C3A 0.0200(9) 0.0161(9) 0.0159(8) 0.0007(6) 0.0011(7) 0.0006(7)
C4 0.0207(9) 0.0175(9) 0.0169(8) 0.0013(7) 0.0024(7) -0.0030(7)
C5 0.0215(10) 0.0169(9) 0.0157(8) 0.0003(6) 0.0026(7) -0.0035(7)
C6 0.0206(9) 0.0173(9) 0.0133(8) -0.0008(6) 0.0012(7) -0.0004(7)
C6A 0.0173(9) 0.0171(9) 0.0147(8) -0.0016(6) 0.0024(7) 0.0001(7)
C7 0.0178(9) 0.0194(9) 0.0161(8) -0.0015(7) 0.0013(7) -0.0010(7)
C8 0.0219(10) 0.0200(9) 0.0210(9) -0.0006(7) 0.0070(8) -0.0021(7)
C9 0.0236(10) 0.0208(9) 0.0176(9) 0.0024(7) 0.0076(7) 0.0011(8)
C9A 0.0205(9) 0.0197(9) 0.0139(8) 0.0011(7) 0.0034(7) 0.0019(7)
C9B 0.0195(9) 0.0155(9) 0.0132(8) 0.0005(6) 0.0033(7) 0.0015(7)
C10 0.0201(9) 0.0166(9) 0.0152(8) 0.0007(6) 0.0031(7) 0.0000(7)
C11 0.0325(11) 0.0219(9) 0.0179(9) -0.0075(7) 0.0095(8) -0.0047(8)
C12 0.0186(9) 0.0210(9) 0.0152(8) 0.0013(7) 0.0043(7) -0.0002(7)
C13 0.0259(11) 0.0271(11) 0.0464(13) 0.0006(10) -0.0060(10) 0.0085(9)

loop_
_atom_type_symbol
_atom_type_description
_atom_type_scat_dispersion_real
_atom_type_scat_dispersion_imag
_atom_type_scat_source
C C 0.0070 0.0030 'International Tables Vol C Tables 4.2.6.8 and 6.1.1.4'
H H 0.0000 0.0000 'International Tables Vol C Tables 4.2.6.8 and 6.1.1.4'
O O 0.0210 0.0120 'International Tables Vol C Tables 4.2.6.8 and 6.1.1.4'

loop_
_geom_angle_atom_site_label_1
_geom_angle_atom_site_label_2
_geom_angle_atom_site_label_3
_geom_angle
_geom_angle_site_symmetry_1
_geom_angle_site_symmetry_3
_geom_angle_publ_flag
O2 C1 C9A 111.20(16) . . ?
O2 C1 H1A 109.4 . . ?
C9A C1 H1A 109.4 . . ?
O2 C1 H1B 109.4 . . ?
C9A C1 H1B 109.4 . . ?
H1A C1 H1B 108.0 . . ?
C1 O2 C3 112.32(14) . . ?
C4 O3 C5 61.10(12) . . ?
C6 O4 C3A 98.98(13) . . ?
C9A O5 C7 98.78(13) . . ?
C9 O6 C8 61.12(12) . . ?
C10 O8 C11 115.63(15) . . ?
C12 O10 C13 115.93(16) . . ?
O2 C3 C3A 111.22(16) . . ?
O2 C3 H3A 109.4 . . ?
C3A C3 H3A 109.4 . . ?
O2 C3 H3B 109.4 . . ?
C3A C3 H3B 109.4 . . ?
H3A C3 H3B 108.0 . . ?
O4 C3A C3 109.58(15) . . ?
O4 C3A C4 101.29(14) . . ?
C3 C3A C4 120.32(16) . . ?
O4 C3A C9B 101.91(14) . . ?
C3 C3A C9B 115.14(15) . . ?
C4 C3A C9B 106.22(14) . . ?
O3 C4 C5 59.62(11) . . ?
O3 C4 C3A 111.63(15) . . ?
C5 C4 C3A 102.94(15) . . ?
O3 C4 H4 121.9 . . ?
C5 C4 H4 121.9 . . ?
C3A C4 H4 121.9 . . ?
O3 C5 C4 59.29(11) . . ?
O3 C5 C6 112.30(14) . . ?
C4 C5 C6 103.76(14) . . ?
O3 C5 H5 121.6 . . ?
C4 C5 H5 121.6 . . ?
C6 C5 H5 121.6 . . ?
O4 C6 C5 100.66(14) . . ?
O4 C6 C6A 101.63(13) . . ?
C5 C6 C6A 109.01(14) . . ?
O4 C6 H6 114.6 . . ?
C5 C6 H6 114.6 . . ?
C6A C6 H6 114.6 . . ?
C10 C6A C7 110.22(15) . . ?
C10 C6A C9B 121.56(15) . . ?
C7 C6A C9B 100.78(13) . . ?
C10 C6A C6 110.74(14) . . ?
C7 C6A C6 113.28(14) . . ?
C9B C6A C6 99.77(14) . . ?
O5 C7 C8 101.09(14) . . ?
O5 C7 C6A 101.95(14) . . ?
C8 C7 C6A 107.52(15) . . ?
O5 C7 H7 114.9 . . ?
C8 C7 H7 114.9 . . ?
C6A C7 H7 114.9 . . ?
O6 C8 C9 59.05(12) . . ?
O6 C8 C7 111.82(15) . . ?
C9 C8 C7 103.63(16) . . ?
O6 C8 H8 121.8 . . ?
C9 C8 H8 121.8 . . ?
C7 C8 H8 121.8 . . ?
O6 C9 C8 59.83(12) . . ?
O6 C9 C9A 111.72(15) . . ?
C8 C9 C9A 102.67(15) . . ?
O6 C9 H9 121.9 . . ?
C8 C9 H9 121.9 . . ?
C9A C9 H9 121.9 . . ?
O5 C9A C1 110.13(15) . . ?
O5 C9A C9 101.66(15) . . ?
C1 C9A C9 120.72(16) . . ?
O5 C9A C9B 102.11(13) . . ?
C1 C9A C9B 113.03(16) . . ?
C9 C9A C9B 107.07(14) . . ?
C12 C9B C3A 116.50(15) . . ?
C12 C9B C6A 117.13(15) . . ?
C3A C9B C6A 102.24(14) . . ?
C12 C9B C9A 110.35(14) . . ?
C3A C9B C9A 108.13(14) . . ?
C6A C9B C9A 101.03(14) . . ?
O7 C10 O8 124.02(16) . . ?
O7 C10 C6A 122.55(16) . . ?
O8 C10 C6A 113.21(15) . . ?
O8 C11 H11A 109.5 . . ?
O8 C11 H11B 109.5 . . ?
H11A C11 H11B 109.5 . . ?
O8 C11 H11C 109.5 . . ?
H11A C11 H11C 109.5 . . ?
H11B C11 H11C 109.5 . . ?
O9 C12 O10 123.76(18) . . ?
O9 C12 C9B 125.21(18) . . ?
O10 C12 C9B 110.91(15) . . ?
O10 C13 H13A 109.5 . . ?
O10 C13 H13B 109.5 . . ?
H13A C13 H13B 109.5 . . ?
O10 C13 H13C 109.5 . . ?
H13A C13 H13C 109.5 . . ?
H13B C13 H13C 109.5 . . ?

loop_
_geom_bond_atom_site_label_1
_geom_bond_atom_site_label_2
_geom_bond_distance
_geom_bond_site_symmetry_2
_geom_bond_publ_flag
C1 O2 1.425(2) . ?
C1 C9A 1.525(3) . ?
C1 H1A 0.9900 . ?
C1 H1B 0.9900 . ?
O2 C3 1.438(2) . ?
O3 C4 1.444(2) . ?
O3 C5 1.449(2) . ?
O4 C6 1.435(2) . ?
O4 C3A 1.438(2) . ?
O5 C9A 1.429(2) . ?
O5 C7 1.439(2) . ?
O6 C9 1.445(2) . ?
O6 C8 1.457(2) . ?
O7 C10 1.213(2) . ?
O8 C10 1.332(2) . ?
O8 C11 1.457(2) . ?
O9 C12 1.209(2) . ?
O10 C12 1.347(2) . ?
O10 C13 1.455(2) . ?
C3 C3A 1.518(3) . ?
C3 H3A 0.9900 . ?
C3 H3B 0.9900 . ?
C3A C4 1.543(3) . ?
C3A C9B 1.572(3) . ?
C4 C5 1.471(3) . ?
C4 H4 1.0000 . ?
C5 C6 1.546(3) . ?
C5 H5 1.0000 . ?
C6 C6A 1.582(3) . ?
C6 H6 1.0000 . ?
C6A C10 1.529(2) . ?
C6A C7 1.575(2) . ?
C6A C9B 1.580(3) . ?
C7 C8 1.543(3) . ?
C7 H7 1.0000 . ?
C8 C9 1.476(3) . ?
C8 H8 1.0000 . ?
C9 C9A 1.543(3) . ?
C9 H9 1.0000 . ?
C9A C9B 1.582(2) . ?
C9B C12 1.527(3) . ?
C11 H11A 0.9800 . ?
C11 H11B 0.9800 . ?
C11 H11C 0.9800 . ?
C13 H13A 0.9800 . ?
C13 H13B 0.9800 . ?
C13 H13C 0.9800 . ?

loop_
_geom_torsion_atom_site_label_1
_geom_torsion_atom_site_label_2
_geom_torsion_atom_site_label_3
_geom_torsion_atom_site_label_4
_geom_torsion
_geom_torsion_site_symmetry_1
_geom_torsion_site_symmetry_2
_geom_torsion_site_symmetry_3
_geom_torsion_site_symmetry_4
_geom_torsion_publ_flag
C9A C1 O2 C3 -63.4(2) . . . . ?
C1 O2 C3 C3A 60.7(2) . . . . ?
C6 O4 C3A C3 -177.86(14) . . . . ?
C6 O4 C3A C4 54.01(15) . . . . ?
C6 O4 C3A C9B -55.46(15) . . . . ?
O2 C3 C3A O4 62.80(19) . . . . ?
O2 C3 C3A C4 179.46(15) . . . . ?
O2 C3 C3A C9B -51.3(2) . . . . ?
C5 O3 C4 C3A -92.68(17) . . . . ?
O4 C3A C4 O3 29.77(18) . . . . ?
C3 C3A C4 O3 -91.1(2) . . . . ?
C9B C3A C4 O3 135.86(15) . . . . ?
O4 C3A C4 C5 -32.38(17) . . . . ?
C3 C3A C4 C5 -153.22(17) . . . . ?
C9B C3A C4 C5 73.72(17) . . . . ?
C4 O3 C5 C6 93.18(16) . . . . ?
C3A C4 C5 O3 107.68(15) . . . . ?
O3 C4 C5 C6 -107.99(15) . . . . ?
C3A C4 C5 C6 -0.30(17) . . . . ?
C3A O4 C6 C5 -53.81(15) . . . . ?
C3A O4 C6 C6A 58.34(15) . . . . ?
O3 C5 C6 O4 -29.18(18) . . . . ?
C4 C5 C6 O4 32.92(17) . . . . ?
O3 C5 C6 C6A -135.55(15) . . . . ?
C4 C5 C6 C6A -73.44(17) . . . . ?
O4 C6 C6A C10 -166.08(14) . . . . ?
C5 C6 C6A C10 -60.38(19) . . . . ?
O4 C6 C6A C7 69.49(18) . . . . ?
C5 C6 C6A C7 175.19(14) . . . . ?
O4 C6 C6A C9B -36.81(16) . . . . ?
C5 C6 C6A C9B 68.89(16) . . . . ?
C9A O5 C7 C8 53.42(16) . . . . ?
C9A O5 C7 C6A -57.37(15) . . . . ?
C10 C6A C7 O5 164.20(14) . . . . ?
C9B C6A C7 O5 34.56(16) . . . . ?
C6 C6A C7 O5 -71.10(18) . . . . ?
C10 C6A C7 C8 58.36(19) . . . . ?
C9B C6A C7 C8 -71.27(17) . . . . ?
C6 C6A C7 C8 -176.93(15) . . . . ?
C9 O6 C8 C7 -93.20(18) . . . . ?
O5 C7 C8 O6 29.70(19) . . . . ?
C6A C7 C8 O6 136.15(16) . . . . ?
O5 C7 C8 C9 -32.07(17) . . . . ?
C6A C7 C8 C9 74.38(17) . . . . ?
C8 O6 C9 C9A 92.38(16) . . . . ?
C7 C8 C9 O6 107.49(15) . . . . ?
O6 C8 C9 C9A -107.94(15) . . . . ?
C7 C8 C9 C9A -0.45(17) . . . . ?
C7 O5 C9A C1 176.77(14) . . . . ?
C7 O5 C9A C9 -54.09(15) . . . . ?
C7 O5 C9A C9B 56.45(15) . . . . ?
O2 C1 C9A O5 -58.0(2) . . . . ?
O2 C1 C9A C9 -175.92(16) . . . . ?
O2 C1 C9A C9B 55.5(2) . . . . ?
O6 C9 C9A O5 -29.12(18) . . . . ?
C8 C9 C9A O5 33.17(16) . . . . ?
O6 C9 C9A C1 93.0(2) . . . . ?
C8 C9 C9A C1 155.28(17) . . . . ?
O6 C9 C9A C9B -135.83(15) . . . . ?
C8 C9 C9A C9B -73.54(17) . . . . ?
O4 C3A C9B C12 159.49(14) . . . . ?
C3 C3A C9B C12 -82.0(2) . . . . ?
C4 C3A C9B C12 53.85(19) . . . . ?
O4 C3A C9B C6A 30.48(16) . . . . ?
C3 C3A C9B C6A 148.99(16) . . . . ?
C4 C3A C9B C6A -75.17(16) . . . . ?
O4 C3A C9B C9A -75.61(16) . . . . ?
C3 C3A C9B C9A 42.9(2) . . . . ?
C4 C3A C9B C9A 178.75(14) . . . . ?
C10 C6A C9B C12 -3.2(2) . . . . ?
C7 C6A C9B C12 118.77(16) . . . . ?
C6 C6A C9B C12 -125.06(16) . . . . ?
C10 C6A C9B C3A 125.39(17) . . . . ?
C7 C6A C9B C3A -112.61(14) . . . . ?
C6 C6A C9B C3A 3.56(15) . . . . ?
C10 C6A C9B C9A -123.10(17) . . . . ?
C7 C6A C9B C9A -1.10(16) . . . . ?
C6 C6A C9B C9A 115.07(14) . . . . ?
O5 C9A C9B C12 -157.50(15) . . . . ?
C1 C9A C9B C12 84.22(19) . . . . ?
C9 C9A C9B C12 -51.11(19) . . . . ?
O5 C9A C9B C3A 74.02(17) . . . . ?
C1 C9A C9B C3A -44.3(2) . . . . ?
C9 C9A C9B C3A -179.58(15) . . . . ?
O5 C9A C9B C6A -32.90(16) . . . . ?
C1 C9A C9B C6A -151.18(16) . . . . ?
C9 C9A C9B C6A 73.49(17) . . . . ?
C11 O8 C10 O7 0.3(3) . . . . ?
C11 O8 C10 C6A -174.30(16) . . . . ?
C7 C6A C10 O7 14.4(2) . . . . ?
C9B C6A C10 O7 131.83(19) . . . . ?
C6 C6A C10 O7 -111.7(2) . . . . ?
C7 C6A C10 O8 -170.84(15) . . . . ?
C9B C6A C10 O8 -53.4(2) . . . . ?
C6 C6A C10 O8 63.0(2) . . . . ?
C13 O10 C12 O9 -2.4(3) . . . . ?
C13 O10 C12 C9B 173.77(16) . . . . ?
C3A C9B C12 O9 -153.62(18) . . . . ?
C6A C9B C12 O9 -32.2(2) . . . . ?
C9A C9B C12 O9 82.6(2) . . . . ?
C3A C9B C12 O10 30.3(2) . . . . ?
C6A C9B C12 O10 151.73(15) . . . . ?
C9A C9B C12 O10 -93.47(17) . . . . ?
